data_4517739
loop_
_publ_author_name
'Hu, Hongchao'
'Luo, Fan'
'Wang, Mingjie'
'Fu, Zhihuan'
'Shu, Xugang'

_publ_section_title
;
 New Method for Extracting and Purifying Dihydromyricetin from
 <i>Ampelopsis grossedentata</i>.
;
_journal_issue 23
_journal_name_full 'ACS omega'
_journal_page_first 13955
_journal_page_last 13962
_journal_paper_doi 10.1021/acsomega.0c01222
_journal_volume 5
_journal_year 2020
_chemical_formula_moiety '2(C15 H12 O8), H O, 3(H2 O)'
_chemical_formula_sum 'C30 H32 O20'
_chemical_formula_weight 712.55
_space_group_crystal_system monoclinic
_space_group_IT_number 14
_space_group_name_Hall '-P 2ybc'
_space_group_name_H-M_alt 'P 1 21/c 1'
_atom_sites_solution_hydrogens mixed
_atom_sites_solution_primary dual
_audit_creation_date 2020-05-04
_audit_creation_method
;
Olex2 1.2
(compiled 2018.05.29 svn.r3508 for OlexSys, GUI svn.r5506)
;
_cell_angle_alpha 90
_cell_angle_beta 92.6270(10)
_cell_angle_gamma 90
_cell_formula_units_Z 4
_cell_length_a 15.37330(10)
_cell_length_b 7.89610(10)
_cell_length_c 24.1511(2)
_cell_measurement_reflns_used 17164
_cell_measurement_temperature 100.00(17)
_cell_measurement_theta_max 77.4170
_cell_measurement_theta_min 2.8230
_cell_volume 2928.60(5)
_computing_cell_refinement 'CrysAlisPro 1.171.39.33c (Rigaku OD, 2017)'
_computing_data_collection 'CrysAlisPro 1.171.39.33c (Rigaku OD, 2017)'
_computing_data_reduction 'CrysAlisPro 1.171.39.33c (Rigaku OD, 2017)'
_computing_molecular_graphics 'Olex2 (Dolomanov et al., 2009)'
_computing_publication_material 'Olex2 (Dolomanov et al., 2009)'
_computing_structure_refinement 'ShelXL (Sheldrick, 2015)'
_computing_structure_solution 'ShelXT (Sheldrick, 2015)'
_diffrn_ambient_environment N~2~
_diffrn_ambient_temperature 100.00(17)
_diffrn_detector 'CCD plate'
_diffrn_measured_fraction_theta_full 0.984
_diffrn_measured_fraction_theta_max 0.969
_diffrn_measurement_details
;
List of Runs (angles in degrees, time in seconds):

  # Type    Start    End  Width  t~exp~   \w     \q     \k     \f   Frames
--------------------------------------------------------------------------
  1  \w    -24.00  37.00   0.50    0.55    --   -0.90  82.00-180.00  122
  2  \w    -37.00  33.00   0.50    0.55    --   -0.90 -82.00-150.00  140
  3  \w     -6.00  22.00   0.50    0.55    --   -0.90 -82.00   0.00   56
  4  \w    -34.00  20.00   0.50    0.55    --   -0.90  82.00  60.00  108
  5  \w    -32.00  39.00   0.50    0.55    --    0.90  82.00 150.00  142
  6  \w    -72.00  28.00   0.50    0.55    --    0.90 -19.00 -60.00  200
  7  \w     17.00 132.00   0.50    4.00    --  105.10 -57.00-180.00  230
  8  \w     86.00 133.00   0.50    4.00    --  105.10 -82.00  30.00   94
  9  \w     21.00 139.00   0.50    4.00    --  105.10 -82.00-180.00  236
 10  \w     61.00 135.00   0.50    4.00    --  105.10 -77.00 -30.00  148
 11  \w    169.00 194.00   0.50    4.00    --  105.10  19.00-180.00   50
 12  \w     90.00 194.00   0.50    4.00    --  105.10  19.00  60.00  208
 13  \w     48.00  82.00   0.50    4.00    --  105.10 -82.00  30.00   68
 14  \w     37.00 140.00   0.50    4.00    --  105.10 -82.00 -60.00  206
 15  \w     88.00 113.00   0.50    4.00    --  105.10 -82.00 120.00   50
 16  \w     74.00 144.00   0.50    4.00    --  105.10  19.00-180.00  140
 17  \w     31.00  73.00   0.50    4.00    --  105.10 -57.00  90.00   84
 18  \w     74.00 190.00   0.50    4.00    --  105.10  19.00 120.00  232
 19  \w    161.00 186.00   0.50    4.00    --  105.10  82.00  90.00   50
 20  \w     16.00  61.00   0.50    4.00    --  105.10 -38.00 -30.00   90
;
_diffrn_measurement_device 'four-circle diffractometer'
_diffrn_measurement_device_type 'XtaLAB AFC12 (RINC): Kappa single'
_diffrn_measurement_method '\w scans'
_diffrn_orient_matrix_type 'CrysAlisPro convention (1999,Acta A55,543-557)'
_diffrn_orient_matrix_UB_11 -0.0801245000
_diffrn_orient_matrix_UB_12 0.0544376000
_diffrn_orient_matrix_UB_13 -0.0363815000
_diffrn_orient_matrix_UB_21 0.0601852000
_diffrn_orient_matrix_UB_22 0.0575072000
_diffrn_orient_matrix_UB_23 -0.0456876000
_diffrn_orient_matrix_UB_31 -0.0049455000
_diffrn_orient_matrix_UB_32 -0.1783080000
_diffrn_orient_matrix_UB_33 -0.0257935000
_diffrn_radiation_monochromator mirror
_diffrn_radiation_probe x-ray
_diffrn_radiation_type CuK\a
_diffrn_radiation_wavelength 1.54184
_diffrn_reflns_av_R_equivalents 0.0246
_diffrn_reflns_av_unetI/netI 0.0207
_diffrn_reflns_Laue_measured_fraction_full 0.984
_diffrn_reflns_Laue_measured_fraction_max 0.969
_diffrn_reflns_limit_h_max 18
_diffrn_reflns_limit_h_min -19
_diffrn_reflns_limit_k_max 6
_diffrn_reflns_limit_k_min -9
_diffrn_reflns_limit_l_max 30
_diffrn_reflns_limit_l_min -29
_diffrn_reflns_number 26415
_diffrn_reflns_point_group_measured_fraction_full 0.984
_diffrn_reflns_point_group_measured_fraction_max 0.969
_diffrn_reflns_theta_full 67.684
_diffrn_reflns_theta_max 77.781
_diffrn_reflns_theta_min 2.877
_diffrn_source 'Rotating-anode X-ray tube (dual wavelength)'
_diffrn_source_type 'Rigaku (Cu) X-ray DW Source'
_exptl_absorpt_coefficient_mu 1.202
_exptl_absorpt_correction_T_max 1.00000
_exptl_absorpt_correction_T_min 0.83990
_exptl_absorpt_correction_type multi-scan
_exptl_absorpt_process_details
;
CrysAlisPro 1.171.39.33c (Rigaku Oxford Diffraction, 2017)
Empirical absorption correction using spherical harmonics,
 implemented in SCALE3 ABSPACK scaling algorithm.
;
_exptl_crystal_colour 'clear light white'
_exptl_crystal_colour_lustre clear
_exptl_crystal_colour_modifier light
_exptl_crystal_colour_primary white
_exptl_crystal_density_diffrn 1.616
_exptl_crystal_description needle
_exptl_crystal_F_000 1488
_exptl_crystal_recrystallization_method needle
_refine_diff_density_max 0.672
_refine_diff_density_min -0.263
_refine_diff_density_rms 0.053
_refine_ls_extinction_method none
_refine_ls_goodness_of_fit_ref 1.064
_refine_ls_hydrogen_treatment mixed
_refine_ls_matrix_type full
_refine_ls_number_parameters 479
_refine_ls_number_reflns 6048
_refine_ls_number_restraints 0
_refine_ls_restrained_S_all 1.064
_refine_ls_R_factor_all 0.0382
_refine_ls_R_factor_gt 0.0344
_refine_ls_shift/su_max 0.001
_refine_ls_shift/su_mean 0.000
_refine_ls_structure_factor_coef Fsqd
_refine_ls_weighting_details
;
 w=1/[\s^2^(Fo^2^)+(0.0536P)^2^+1.1754P]
 where P=(Fo^2^+2Fc^2^)/3
;
_refine_ls_weighting_scheme calc
_refine_ls_wR_factor_gt 0.0933
_refine_ls_wR_factor_ref 0.0956
_reflns_Friedel_coverage 0.000
_reflns_number_gt 5531
_reflns_number_total 6048
_reflns_threshold_expression 'I > 2\s(I)'
_cod_data_source_file ao0c01222_si_001.cif
_cod_data_source_block 190629w
_cod_depositor_comments 'Adding full bibliography for 4517739.cif.'
_cod_database_code 4517739
_shelxl_version_number 2013-2
_chemical_oxdiff_formula 'C H O'
_shelx_space_group_comment
;
The symmetry employed for this shelxl refinement is uniquely defined
by the following loop, which should always be used as a source of
symmetry information in preference to the above space-group names.
They are only intended as comments.
;
_reflns_odcompleteness_completeness 99.98
_reflns_odcompleteness_iscentric 1
_reflns_odcompleteness_theta 66.97
_olex2_refinement_description
;
1. Others
 Fixed Uiso: H2(0.021) H37(0.02) H7(0.02) H13(0.02) H34(0.025) H26(0.025)
 H24(0.024) H3(0.025) H20(0.025) H29(0.026) H50(0.026) H49(0.027) H45(0.028)
 H1A(0.029) H25A(0.027) H25B(0.027) H38A(0.031) H38B(0.031) H8(0.015)
 H10(0.015) H48(0.016) H32(0.015) H30(0.016) H23(0.016) H11(0.015) H21(0.017)
 H35(0.014) H36(0.014) H12(0.015) H46(0.018)
 Fixed X: H2(-0.1581) H37(0.288) H7(0.0105) H13(-0.1743) H34(0.4844)
 H26(0.3125) H24(0.2589) H3(-0.2357) H20(-0.0321) H29(0.2256) H50(0.8535)
 H49(0.7428) H45(0.4298) H1A(-0.2752) H25A(0.3105) H25B(0.3757) H38A(0.2864)
 H38B(0.2309) H8(0.0349) H10(-0.1675) H48(0.6514) H32(0.5106) H30(0.2965)
 H23(0.1726) H11(-0.0816) H21(0.1398) H35(0.3894) H36(0.424) H12(-0.0382)
 H46(0.6144)
 Fixed Y: H2(0.5009) H37(0.0804) H7(0.2839) H13(0.1022) H34(0.2962)
 H26(0.4945) H24(0.645) H3(0.6868) H20(0.1711) H29(0.6537) H50(0.6898)
 H49(0.5558) H45(0.1452) H1A(0.5815) H25A(0.8865) H25B(0.7683) H38A(-0.2088)
 H38B(-0.1994) H8(0.2684) H10(0.5756) H48(0.5012) H32(0.2685) H30(0.5436)
 H23(0.5734) H11(0.4897) H21(0.41) H35(0.4665) H36(0.1149) H12(0.1428)
 H46(0.3447)
 Fixed Z: H2(0.0697) H37(0.782) H7(0.088) H13(0.3249) H34(0.5476) H26(0.5315)
 H24(0.4454) H3(0.1718) H20(0.4906) H29(0.6303) H50(0.8549) H49(0.9039)
 H45(0.9517) H1A(0.0063) H25A(0.408) H25B(0.4002) H38A(0.8166) H38B(0.7697)
 H8(0.2251) H10(0.2515) H48(0.8283) H32(0.6853) H30(0.7134) H23(0.37)
 H11(0.3283) H21(0.5267) H35(0.7897) H36(0.7733) H12(0.3121) H46(0.985)
;
_olex2_submission_special_instructions 'No special instructions were received'
_oxdiff_exptl_absorpt_empirical_details
;
Empirical correction (ABSPACK) includes:
- Absorption correction using spherical harmonics
- Frame scaling
;
_oxdiff_exptl_absorpt_empirical_full_max 1.660
_oxdiff_exptl_absorpt_empirical_full_min 0.556

loop_
_space_group_symop_operation_xyz
'x, y, z'
'-x, y+1/2, -z+1/2'
'-x, -y, -z'
'x, -y-1/2, z-1/2'

loop_
_atom_site_label
_atom_site_type_symbol
_atom_site_fract_x
_atom_site_fract_y
_atom_site_fract_z
_atom_site_U_iso_or_equiv
_atom_site_adp_type
_atom_site_occupancy
_atom_site_site_symmetry_order
_atom_site_calc_flag
_atom_site_refinement_flags_posn
_atom_site_refinement_flags_adp
_atom_site_refinement_flags_occupancy
_atom_site_disorder_assembly
_atom_site_disorder_group
O18 O 0.04393(5) 0.43088(11) 0.32225(3) 0.01249(17) Uani 1 1 d . . . . .
O2 O -0.11447(5) 0.44431(11) 0.07747(3) 0.01413(17) Uani 1 1 d . . . . .
H2 H -0.1581 0.5009 0.0697 0.021 Uiso 1 1 calc GR . . . .
O37 O 0.30088(5) 0.18007(11) 0.77759(3) 0.01365(17) Uani 1 1 d . . . . .
H37 H 0.2880 0.0804 0.7820 0.020 Uiso 1 1 calc GR . . . .
O7 O 0.02633(5) 0.26639(11) 0.12034(3) 0.01335(17) Uani 1 1 d . . . . .
H7 H 0.0105 0.2839 0.0880 0.020 Uiso 1 1 calc GR . . . .
O13 O -0.16222(5) 0.20128(11) 0.31858(3) 0.01354(17) Uani 1 1 d . . . . .
H13 H -0.1743 0.1022 0.3249 0.020 Uiso 1 1 calc GR . . . .
O43 O 0.51267(5) 0.39276(11) 0.78258(3) 0.01404(18) Uani 1 1 d . . . . .
O34 O 0.49938(6) 0.27036(12) 0.57956(3) 0.01663(18) Uani 1 1 d . . . . .
H34 H 0.4844 0.2962 0.5476 0.025 Uiso 1 1 calc GR . . . .
O15 O -0.09367(6) 0.12486(11) 0.42253(3) 0.01661(18) Uani 1 1 d . . . . .
O26 O 0.35139(6) 0.42607(12) 0.53911(3) 0.01640(18) Uani 1 1 d . . . . .
H26 H 0.3125 0.4945 0.5315 0.025 Uiso 1 1 calc GR . . . .
O24 O 0.23635(6) 0.59645(11) 0.47105(3) 0.01609(18) Uani 1 1 d . . . . .
H24 H 0.2589 0.6450 0.4454 0.024 Uiso 1 1 calc GR . . . .
O3 O -0.21778(6) 0.62301(11) 0.14805(3) 0.01659(18) Uani 1 1 d . . . . .
H3 H -0.2357 0.6868 0.1718 0.025 Uiso 1 1 calc GR . . . .
O40 O 0.36181(6) 0.11594(11) 0.88432(3) 0.01671(18) Uani 1 1 d . . . . .
O20 O 0.00803(6) 0.22128(12) 0.50703(3) 0.01681(18) Uani 1 1 d . . . . .
H20 H -0.0321 0.1711 0.4906 0.025 Uiso 1 1 calc GR . . . .
O29 O 0.24241(6) 0.58171(12) 0.60872(3) 0.01738(19) Uani 1 1 d . . . . .
H29 H 0.2256 0.6537 0.6303 0.026 Uiso 1 1 calc GR . . . .
O50 O 0.80636(6) 0.64007(11) 0.84477(4) 0.01757(19) Uani 1 1 d . . . . .
H50 H 0.8535 0.6898 0.8549 0.026 Uiso 1 1 d G . . . .
O49 O 0.71659(6) 0.51570(12) 0.92963(3) 0.01802(19) Uani 1 1 d . . . . .
H49 H 0.7428 0.5558 0.9039 0.027 Uiso 1 1 calc GR . . . .
O45 O 0.47413(6) 0.18402(12) 0.96708(3) 0.01839(19) Uani 1 1 d . . . . .
H45 H 0.4298 0.1452 0.9517 0.028 Uiso 1 1 calc GR . . . .
O1 O -0.27162(6) 0.57739(13) 0.04153(4) 0.01949(19) Uani 1 1 d . . . . .
H1A H -0.2752 0.5815 0.0063 0.029 Uiso 1 1 d G . . . .
O25 O 0.32146(6) 0.78812(11) 0.39577(4) 0.01809(19) Uani 1 1 d . . . . .
H25A H 0.3105 0.8865 0.4080 0.027 Uiso 1 1 d G . . . .
H25B H 0.3757 0.7683 0.4002 0.027 Uiso 1 1 d G . . . .
O38 O 0.27588(6) -0.15714(12) 0.78613(4) 0.0207(2) Uani 1 1 d . . . . .
H38A H 0.2864 -0.2088 0.8166 0.031 Uiso 1 1 d G . . . .
H38B H 0.2309 -0.1994 0.7697 0.031 Uiso 1 1 d G . . . .
C17 C 0.06838(7) 0.42114(14) 0.37737(4) 0.0112(2) Uani 1 1 d . . . . .
C5 C -0.10040(7) 0.43958(15) 0.13339(4) 0.0113(2) Uani 1 1 d . . . . .
C6 C -0.02946(7) 0.34599(14) 0.15468(5) 0.0116(2) Uani 1 1 d . . . . .
C8 C -0.01169(7) 0.33363(15) 0.21150(5) 0.0125(2) Uani 1 1 d . . . . .
H8 H 0.0349 0.2684 0.2251 0.015 Uiso 1 1 calc R . . . .
C28 C 0.31354(7) 0.50046(15) 0.63204(5) 0.0128(2) Uani 1 1 d . . . . .
C33 C 0.44311(7) 0.34063(15) 0.61529(5) 0.0127(2) Uani 1 1 d . . . . .
C19 C 0.05061(8) 0.31754(15) 0.47060(5) 0.0127(2) Uani 1 1 d . . . . .
C27 C 0.36804(8) 0.42326(15) 0.59503(5) 0.0128(2) Uani 1 1 d . . . . .
C16 C 0.02150(7) 0.32058(15) 0.41402(5) 0.0118(2) Uani 1 1 d . . . . .
C9 C -0.06391(8) 0.41936(15) 0.24801(5) 0.0123(2) Uani 1 1 d . . . . .
C10 C -0.13312(7) 0.51706(15) 0.22727(5) 0.0127(2) Uani 1 1 d . . . . .
H10 H -0.1675 0.5756 0.2515 0.015 Uiso 1 1 calc R . . . .
C4 C -0.15132(7) 0.52789(15) 0.17039(5) 0.0123(2) Uani 1 1 d . . . . .
C42 C 0.53921(7) 0.37253(15) 0.83687(5) 0.0121(2) Uani 1 1 d . . . . .
C48 C 0.61727(8) 0.44651(15) 0.85361(5) 0.0135(2) Uani 1 1 d . . . . .
H48 H 0.6514 0.5012 0.8283 0.016 Uiso 1 1 calc R . . . .
C47 C 0.64369(8) 0.43713(15) 0.90960(5) 0.0137(2) Uani 1 1 d . . . . .
C22 C 0.16682(7) 0.50652(15) 0.45123(5) 0.0129(2) Uani 1 1 d . . . . .
C32 C 0.46134(7) 0.32655(15) 0.67197(5) 0.0126(2) Uani 1 1 d . . . . .
H32 H 0.5106 0.2685 0.6853 0.015 Uiso 1 1 calc R . . . .
C30 C 0.33235(7) 0.49037(15) 0.68883(5) 0.0129(2) Uani 1 1 d . . . . .
H30 H 0.2965 0.5436 0.7134 0.016 Uiso 1 1 calc R . . . .
C44 C 0.51913(8) 0.27267(15) 0.92989(5) 0.0139(2) Uani 1 1 d . . . . .
C31 C 0.40522(7) 0.40008(14) 0.70872(5) 0.0118(2) Uani 1 1 d . . . . .
C41 C 0.48826(7) 0.28185(15) 0.87381(5) 0.0126(2) Uani 1 1 d . . . . .
C14 C -0.05076(7) 0.21870(15) 0.39338(5) 0.0126(2) Uani 1 1 d . . . . .
C23 C 0.14120(7) 0.51108(15) 0.39498(5) 0.0132(2) Uani 1 1 d . . . . .
H23 H 0.1726 0.5734 0.3700 0.016 Uiso 1 1 calc R . . . .
C11 C -0.04775(7) 0.40333(15) 0.30959(5) 0.0123(2) Uani 1 1 d . . . . .
H11 H -0.0816 0.4897 0.3283 0.015 Uiso 1 1 calc R . . . .
C21 C 0.12191(8) 0.41078(15) 0.48934(5) 0.0145(2) Uani 1 1 d . . . . .
H21 H 0.1398 0.4100 0.5267 0.017 Uiso 1 1 calc R . . . .
C39 C 0.41030(7) 0.19487(15) 0.85397(5) 0.0124(2) Uani 1 1 d . . . . .
C35 C 0.42008(7) 0.37706(15) 0.77032(5) 0.0120(2) Uani 1 1 d . . . . .
H35 H 0.3894 0.4665 0.7897 0.014 Uiso 1 1 calc R . . . .
C36 C 0.39080(7) 0.20359(15) 0.79130(5) 0.0119(2) Uani 1 1 d . . . . .
H36 H 0.4240 0.1149 0.7733 0.014 Uiso 1 1 calc R . . . .
C12 C -0.07190(7) 0.22892(15) 0.33095(5) 0.0127(2) Uani 1 1 d . . . . .
H12 H -0.0382 0.1428 0.3121 0.015 Uiso 1 1 calc R . . . .
C46 C 0.59542(8) 0.35020(16) 0.94790(5) 0.0152(2) Uani 1 1 d . . . . .
H46 H 0.6144 0.3447 0.9850 0.018 Uiso 1 1 calc R . . . .
H1B H -0.2763(15) 0.680(3) 0.0550(10) 0.048(6) Uiso 1 1 d . . . . .

loop_
_atom_site_aniso_label
_atom_site_aniso_U_11
_atom_site_aniso_U_22
_atom_site_aniso_U_33
_atom_site_aniso_U_23
_atom_site_aniso_U_13
_atom_site_aniso_U_12
O18 0.0123(4) 0.0168(4) 0.0083(4) 0.0010(3) -0.0011(3) -0.0023(3)
O2 0.0162(4) 0.0178(4) 0.0081(4) -0.0006(3) -0.0022(3) 0.0030(3)
O37 0.0126(4) 0.0141(4) 0.0141(4) 0.0003(3) -0.0013(3) -0.0019(3)
O7 0.0146(4) 0.0150(4) 0.0104(4) -0.0013(3) 0.0005(3) 0.0020(3)
O13 0.0126(4) 0.0137(4) 0.0140(4) 0.0021(3) -0.0019(3) -0.0023(3)
O43 0.0132(4) 0.0208(4) 0.0080(4) 0.0026(3) -0.0014(3) -0.0038(3)
O34 0.0166(4) 0.0239(5) 0.0095(4) -0.0007(3) 0.0009(3) 0.0073(3)
O15 0.0182(4) 0.0177(4) 0.0139(4) 0.0043(3) 0.0002(3) -0.0047(3)
O26 0.0178(4) 0.0223(5) 0.0088(4) -0.0003(3) -0.0018(3) 0.0066(3)
O24 0.0157(4) 0.0184(4) 0.0137(4) 0.0022(3) -0.0041(3) -0.0043(3)
O3 0.0177(4) 0.0191(4) 0.0127(4) -0.0029(3) -0.0025(3) 0.0064(3)
O40 0.0165(4) 0.0195(4) 0.0142(4) 0.0037(3) 0.0011(3) -0.0041(3)
O20 0.0198(4) 0.0208(4) 0.0097(4) 0.0035(3) -0.0006(3) -0.0058(3)
O29 0.0160(4) 0.0219(5) 0.0139(4) -0.0018(3) -0.0029(3) 0.0075(3)
O50 0.0140(4) 0.0174(4) 0.0213(4) 0.0029(3) 0.0005(3) -0.0016(3)
O49 0.0157(4) 0.0263(5) 0.0119(4) 0.0001(3) -0.0009(3) -0.0077(4)
O45 0.0180(4) 0.0271(5) 0.0100(4) 0.0047(3) -0.0002(3) -0.0071(4)
O1 0.0235(5) 0.0213(5) 0.0132(4) 0.0008(4) -0.0041(3) -0.0013(4)
O25 0.0163(4) 0.0168(4) 0.0210(4) -0.0023(3) -0.0011(3) 0.0020(3)
O38 0.0237(5) 0.0186(5) 0.0195(4) -0.0009(4) -0.0020(3) -0.0050(4)
C17 0.0130(5) 0.0118(5) 0.0088(5) -0.0002(4) -0.0005(4) 0.0030(4)
C5 0.0134(5) 0.0115(5) 0.0089(5) 0.0002(4) -0.0010(4) -0.0030(4)
C6 0.0124(5) 0.0104(5) 0.0119(5) -0.0004(4) 0.0015(4) -0.0022(4)
C8 0.0137(5) 0.0112(5) 0.0124(5) 0.0013(4) -0.0014(4) -0.0008(4)
C28 0.0124(5) 0.0129(5) 0.0131(5) 0.0005(4) -0.0011(4) 0.0000(4)
C33 0.0135(5) 0.0127(5) 0.0120(5) 0.0002(4) 0.0016(4) -0.0002(4)
C19 0.0153(5) 0.0127(5) 0.0102(5) 0.0018(4) 0.0021(4) 0.0022(4)
C27 0.0145(5) 0.0142(6) 0.0093(5) 0.0012(4) -0.0012(4) -0.0004(4)
C16 0.0133(5) 0.0119(5) 0.0102(5) 0.0006(4) 0.0001(4) 0.0015(4)
C9 0.0142(5) 0.0121(5) 0.0105(5) 0.0007(4) -0.0004(4) -0.0043(4)
C10 0.0137(5) 0.0143(6) 0.0101(5) -0.0017(4) 0.0017(4) -0.0026(4)
C4 0.0115(5) 0.0128(5) 0.0125(5) 0.0000(4) -0.0012(4) -0.0019(4)
C42 0.0145(5) 0.0133(5) 0.0083(5) 0.0000(4) 0.0001(4) 0.0020(4)
C48 0.0144(5) 0.0147(6) 0.0115(5) 0.0014(4) 0.0017(4) 0.0000(4)
C47 0.0131(5) 0.0146(6) 0.0133(5) -0.0015(4) -0.0013(4) -0.0002(4)
C22 0.0124(5) 0.0123(5) 0.0138(5) -0.0006(4) -0.0019(4) 0.0023(4)
C32 0.0127(5) 0.0122(5) 0.0126(5) 0.0013(4) -0.0011(4) 0.0011(4)
C30 0.0136(5) 0.0139(6) 0.0115(5) -0.0011(4) 0.0019(4) -0.0007(4)
C44 0.0165(5) 0.0148(6) 0.0103(5) 0.0018(4) 0.0019(4) 0.0004(4)
C31 0.0142(5) 0.0112(5) 0.0099(5) 0.0004(4) 0.0000(4) -0.0034(4)
C41 0.0135(5) 0.0138(5) 0.0104(5) 0.0007(4) 0.0003(4) 0.0009(4)
C14 0.0135(5) 0.0118(5) 0.0124(5) 0.0007(4) 0.0005(4) 0.0015(4)
C23 0.0138(5) 0.0139(6) 0.0117(5) 0.0015(4) 0.0001(4) -0.0003(4)
C11 0.0120(5) 0.0141(6) 0.0108(5) -0.0005(4) -0.0006(4) -0.0011(4)
C21 0.0173(6) 0.0165(6) 0.0095(5) 0.0004(4) -0.0020(4) 0.0008(5)
C39 0.0139(5) 0.0116(5) 0.0117(5) 0.0013(4) 0.0012(4) 0.0015(4)
C35 0.0116(5) 0.0135(6) 0.0108(5) 0.0000(4) -0.0004(4) -0.0004(4)
C36 0.0112(5) 0.0131(6) 0.0113(5) 0.0000(4) 0.0001(4) -0.0004(4)
C12 0.0117(5) 0.0141(6) 0.0122(5) 0.0005(4) -0.0005(4) -0.0008(4)
C46 0.0173(6) 0.0189(6) 0.0091(5) 0.0013(4) -0.0007(4) -0.0001(5)

loop_
_atom_type_symbol
_atom_type_description
_atom_type_scat_dispersion_real
_atom_type_scat_dispersion_imag
_atom_type_scat_source
C C 0.0181 0.0091 'International Tables Vol C Tables 4.2.6.8 and 6.1.1.4'
H H 0.0000 0.0000 'International Tables Vol C Tables 4.2.6.8 and 6.1.1.4'
O O 0.0492 0.0322 'International Tables Vol C Tables 4.2.6.8 and 6.1.1.4'

loop_
_geom_angle_atom_site_label_1
_geom_angle_atom_site_label_2
_geom_angle_atom_site_label_3
_geom_angle
_geom_angle_site_symmetry_1
_geom_angle_site_symmetry_3
_geom_angle_publ_flag
C17 O18 C11 114.78(8) . . ?
C42 O43 C35 115.78(9) . . ?
O18 C17 C16 121.08(10) . . ?
O18 C17 C23 117.04(10) . . ?
C23 C17 C16 121.88(10) . . ?
O2 C5 C6 117.83(10) . . ?
O2 C5 C4 123.53(10) . . ?
C6 C5 C4 118.60(10) . . ?
O7 C6 C5 121.28(10) . . ?
O7 C6 C8 117.67(10) . . ?
C8 C6 C5 121.03(10) . . ?
C6 C8 C9 119.81(11) . . ?
O29 C28 C27 115.74(10) . . ?
O29 C28 C30 124.02(10) . . ?
C30 C28 C27 120.24(11) . . ?
O34 C33 C27 120.38(10) . . ?
O34 C33 C32 118.99(10) . . ?
C32 C33 C27 120.62(11) . . ?
O20 C19 C16 119.66(10) . . ?
O20 C19 C21 119.14(10) . . ?
C21 C19 C16 121.19(11) . . ?
O26 C27 C28 122.50(10) . . ?
O26 C27 C33 118.02(10) . . ?
C28 C27 C33 119.47(10) . . ?
C17 C16 C19 117.77(10) . . ?
C17 C16 C14 120.31(10) . . ?
C19 C16 C14 121.85(10) . . ?
C8 C9 C11 120.74(10) . . ?
C10 C9 C8 119.69(10) . . ?
C10 C9 C11 119.54(10) . . ?
C9 C10 C4 120.39(11) . . ?
O3 C4 C5 116.98(10) . . ?
O3 C4 C10 122.61(10) . . ?
C10 C4 C5 120.41(11) . . ?
O43 C42 C48 116.75(10) . . ?
O43 C42 C41 121.15(10) . . ?
C48 C42 C41 122.09(10) . . ?
C42 C48 C47 118.18(11) . . ?
O49 C47 C48 121.48(11) . . ?
O49 C47 C46 116.55(10) . . ?
C46 C47 C48 121.95(11) . . ?
O24 C22 C23 120.90(10) . . ?
O24 C22 C21 117.20(10) . . ?
C23 C22 C21 121.90(11) . . ?
C33 C32 C31 119.46(10) . . ?
C28 C30 C31 119.76(10) . . ?
O45 C44 C41 120.13(11) . . ?
O45 C44 C46 118.33(10) . . ?
C46 C44 C41 121.53(11) . . ?
C32 C31 C30 120.33(10) . . ?
C32 C31 C35 120.59(10) . . ?
C30 C31 C35 119.03(10) . . ?
C42 C41 C44 117.37(11) . . ?
C42 C41 C39 120.56(10) . . ?
C44 C41 C39 121.98(11) . . ?
O15 C14 C16 124.16(10) . . ?
O15 C14 C12 119.94(10) . . ?
C16 C14 C12 115.89(10) . . ?
C17 C23 C22 118.42(11) . . ?
O18 C11 C9 108.20(9) . . ?
O18 C11 C12 108.37(9) . . ?
C9 C11 C12 112.33(9) . . ?
C19 C21 C22 118.79(10) . . ?
O40 C39 C41 123.80(10) . . ?
O40 C39 C36 120.81(10) . . ?
C41 C39 C36 115.38(10) . . ?
O43 C35 C31 107.18(9) . . ?
O43 C35 C36 108.04(9) . . ?
C31 C35 C36 113.60(9) . . ?
O37 C36 C39 111.67(9) . . ?
O37 C36 C35 109.70(9) . . ?
C39 C36 C35 108.62(9) . . ?
O13 C12 C14 111.08(9) . . ?
O13 C12 C11 108.56(9) . . ?
C11 C12 C14 109.73(9) . . ?
C44 C46 C47 118.80(11) . . ?

loop_
_geom_bond_atom_site_label_1
_geom_bond_atom_site_label_2
_geom_bond_distance
_geom_bond_site_symmetry_2
_geom_bond_publ_flag
O18 C17 1.3688(13) . ?
O18 C11 1.4449(13) . ?
O2 C5 1.3585(13) . ?
O37 C36 1.4188(13) . ?
O7 C6 1.3724(14) . ?
O13 C12 1.4238(13) . ?
O43 C42 1.3646(13) . ?
O43 C35 1.4458(13) . ?
O34 C33 1.3671(14) . ?
O15 C14 1.2338(15) . ?
O26 C27 1.3632(13) . ?
O24 C22 1.3524(14) . ?
O3 C4 1.3597(14) . ?
O40 C39 1.2375(15) . ?
O20 C19 1.3540(14) . ?
O29 C28 1.3667(14) . ?
O49 C47 1.3511(14) . ?
O45 C44 1.3535(14) . ?
C17 C16 1.4113(16) . ?
C17 C23 1.3764(16) . ?
C5 C6 1.3958(16) . ?
C5 C4 1.4005(16) . ?
C6 C8 1.3904(16) . ?
C8 C9 1.3946(17) . ?
C28 C27 1.3933(16) . ?
C28 C30 1.3910(16) . ?
C33 C27 1.3947(16) . ?
C33 C32 1.3892(15) . ?
C19 C16 1.4185(15) . ?
C19 C21 1.3794(17) . ?
C16 C14 1.4418(16) . ?
C9 C10 1.3889(17) . ?
C9 C11 1.5019(15) . ?
C10 C4 1.3921(15) . ?
C42 C48 1.3785(17) . ?
C42 C41 1.4092(16) . ?
C48 C47 1.3960(16) . ?
C47 C46 1.3929(17) . ?
C22 C23 1.3975(15) . ?
C22 C21 1.3978(17) . ?
C32 C31 1.3927(16) . ?
C30 C31 1.3945(16) . ?
C44 C41 1.4163(15) . ?
C44 C46 1.3757(17) . ?
C31 C35 1.5057(15) . ?
C41 C39 1.4441(16) . ?
C14 C12 1.5301(15) . ?
C11 C12 1.5225(16) . ?
C39 C36 1.5309(15) . ?
C35 C36 1.5351(16) . ?
